data_1537686
loop_
_publ_author_name
'Asano, H.'
'Endoh, Y.'
'Oda, M.'
'Hidaka, Y.'
'Izumi, F.'
'Ishigaki, T.'
'Watanabe, N.'
'Murakami, T.'
'Karahashi, K.'

_publ_section_title
;
 Neutron powder diffraction from polymorphs of Ba Pb0.75 Bi0.25 O3.
;
_journal_name_full 'Japanese Journal of Applied Physics, Part 1'
_journal_page_first 1638
_journal_page_last 1640
_journal_volume 27
_journal_year 1988
_chemical_formula_sum 'Ba Bi0.3 O3 Pb0.7'
_chemical_name_systematic 'Ba Pb0.7 Bi0.3 O3'
_space_group_IT_number 140
_symmetry_space_group_name_Hall '-I 4 2c'
_symmetry_space_group_name_H-M 'I 4/m c m'
_cell_angle_alpha 90
_cell_angle_beta 90
_cell_angle_gamma 90
_cell_formula_units_Z 4
_cell_length_a 6.029
_cell_length_b 6.029
_cell_length_c 8.616
_cell_volume 313.182
_citation_journal_id_ASTM JAPNDE
_cod_data_source_file Asano_JAPNDE_1988_1000.cif
_cod_data_source_block Ba1Bi0.3O3Pb0.7
_cod_original_cell_volume 313.1816
_cod_original_formula_sum 'Ba1 Bi0.3 O3 Pb0.7'
_cod_database_code 1537686

loop_
_symmetry_equiv_pos_as_xyz
x,y,z
-y,x,z
-x,-y,z
y,-x,z
x,-y,-z+1/2
y,x,-z+1/2
-x,y,-z+1/2
-y,-x,-z+1/2
-x,-y,-z
y,-x,-z
x,y,-z
-y,x,-z
-x,y,z-1/2
-y,-x,z-1/2
x,-y,z-1/2
y,x,z-1/2
x+1/2,y+1/2,z+1/2
-y+1/2,x+1/2,z+1/2
-x+1/2,-y+1/2,z+1/2
y+1/2,-x+1/2,z+1/2
x+1/2,-y+1/2,-z+1
y+1/2,x+1/2,-z+1
-x+1/2,y+1/2,-z+1
-y+1/2,-x+1/2,-z+1
-x+1/2,-y+1/2,-z+1/2
y+1/2,-x+1/2,-z+1/2
x+1/2,y+1/2,-z+1/2
-y+1/2,x+1/2,-z+1/2
-x+1/2,y+1/2,z
-y+1/2,-x+1/2,z
x+1/2,-y+1/2,z
y+1/2,x+1/2,z

loop_
_atom_site_label
_atom_site_type_symbol
_atom_site_fract_x
_atom_site_fract_y
_atom_site_fract_z
_atom_site_occupancy
_atom_site_U_iso_or_equiv
Bi1 Bi+5 0 0 0 0.3 0.0
Ba1 Ba+2 0 0.5 0.25 1 0.0
O2 O-2 0.213 0.713 0 1 0.0
Pb1 Pb+4 0 0 0 0.7 0.0
O1 O-2 0 0 0.25 1 0.0
